data_2218466
loop_
_publ_author_name
'Veidis, Mikelis V.'
'Orola, Liana'
'Arajs, Reinis'

_publ_section_title
;
 <i>N</i>-(2,6-Dimethylanilino)-5,6-dihydro-4<i>H</i>-1,3-thiazin-3-ium
 chloride monohydrate
;
_journal_coeditor_code LH2620
_journal_issue 6
_journal_name_full 'Acta Crystallographica Section E'
_journal_page_first o1062
_journal_paper_doi 10.1107/S160053680801372X
_journal_volume 64
_journal_year 2008
_chemical_formula_moiety 'C12 H17 N2 S +, Cl -, H2 O'
_chemical_formula_sum 'C12 H19 Cl N2 O S'
_chemical_formula_weight 274.81
_chemical_name_common 'xylazine hydrochloride monohydrate'
_chemical_name_systematic
;
<i>N</i>-(2,6-Dimethylanilino)-5,6-dihydro-4<i>H</i>-1,3-thiazin-3-ium
chloride monohydrate
;
_space_group_IT_number 14
_symmetry_cell_setting monoclinic
_symmetry_space_group_name_Hall '-P 2ybc'
_symmetry_space_group_name_H-M 'P 1 21/c 1'
_cell_angle_alpha 90.0
_cell_angle_beta 109.210(2)
_cell_angle_gamma 90.0
_cell_formula_units_Z 4
_cell_length_a 13.4546(2)
_cell_length_b 8.65470(10)
_cell_length_c 12.7732(2)
_cell_measurement_reflns_used 19046
_cell_measurement_temperature 100
_cell_measurement_theta_max 74.6
_cell_measurement_theta_min 3.5
_cell_volume 1404.56(4)
_computing_cell_refinement 'CrysAlis RED (Oxford Diffraction, 2007)'
_computing_data_collection 'CrysAlis CCD (Oxford Diffraction, 2007)'
_computing_data_reduction 'CrysAlis RED (Oxford Diffraction, 2007)'
_computing_molecular_graphics 'ORTEP-3 for Windows (Farrugia, 1997)'
_computing_publication_material 'CRYSTALS (Betteridge <i>et al.</i>,  2003)'
_computing_structure_refinement 'CRYSTALS (Betteridge <i>et al.</i>,  2003)'
_computing_structure_solution 'SIR92 (Altomare <i>et al.</i>,  1994)'
_diffrn_ambient_temperature 100
_diffrn_measured_fraction_theta_full 0.996
_diffrn_measured_fraction_theta_max 0.958
_diffrn_measurement_device_type 'Oxford Diffraction Xcalibur'
_diffrn_measurement_method '\f and \w'
_diffrn_radiation_monochromator graphite
_diffrn_radiation_source 'Enhance (Cu) X-ray Source'
_diffrn_radiation_type 'Cu K\a'
_diffrn_radiation_wavelength 1.5418
_diffrn_reflns_av_R_equivalents 0.029
_diffrn_reflns_limit_h_max 16
_diffrn_reflns_limit_h_min -16
_diffrn_reflns_limit_k_max 10
_diffrn_reflns_limit_k_min -10
_diffrn_reflns_limit_l_max 15
_diffrn_reflns_limit_l_min -15
_diffrn_reflns_number 19046
_diffrn_reflns_theta_full 67.107
_diffrn_reflns_theta_max 74.563
_diffrn_reflns_theta_min 3.479
_diffrn_standards_number 0
_exptl_absorpt_coefficient_mu 3.688
_exptl_absorpt_correction_T_max 0.61
_exptl_absorpt_correction_T_min 0.30
_exptl_absorpt_correction_type numerical
_exptl_absorpt_process_details '(de Meulenaer & Tompa, 1965)'
_exptl_crystal_colour white
_exptl_crystal_density_diffrn 1.300
_exptl_crystal_description prism
_exptl_crystal_F_000 584
_exptl_crystal_size_max 0.44
_exptl_crystal_size_mid 0.25
_exptl_crystal_size_min 0.14
_refine_diff_density_max 0.43
_refine_diff_density_min -0.33
_refine_ls_extinction_method none
_refine_ls_goodness_of_fit_ref 1.0147
_refine_ls_hydrogen_treatment constr
_refine_ls_matrix_type full
_refine_ls_number_parameters 154
_refine_ls_number_reflns 2509
_refine_ls_number_restraints 0
_refine_ls_R_factor_all 0.0347
_refine_ls_R_factor_gt 0.0325
_refine_ls_shift/su_max 0.000294
_refine_ls_structure_factor_coef Fsqd
_refine_ls_weighting_details 'W = [weight][1-(\dF/6\sF)^2^]^2^'
_refine_ls_weighting_scheme calc
_refine_ls_wR_factor_all 0.0882
_refine_ls_wR_factor_ref 0.0881
_reflns_number_gt 2509
_reflns_number_total 2747
_reflns_threshold_expression I>2.0\s(I)
_cod_data_source_file lh2620.cif
_cod_data_source_block I
_cod_depositor_comments
;
The following automatic conversions were performed:
'_symmetry_cell_setting' value 'Monoclinic' changed to 'monoclinic'
according to '/home/saulius/struct/CIF-dictionaries/cif_core.dic'
dictionary named 'cif_core.dic' version 2.4.1 from 2010-06-29.

Automatic conversion script
Id: cif_fix_enum 1527 2010-12-29 10:47:43Z saulius 

The following automatic conversions were performed:

'_symmetry_cell_setting' value 'Monoclinic' changed to 'monoclinic'
according to /home/saulius/struct/CIF-dictionaries/cif_core.dic
dictionary named 'cif_core.dic' version 2.4.1 from 2010-06-29.

Automatic conversion script
Id: cif_fix_values 1715 2011-07-08 13:25:40Z adriana 
;
_cod_original_sg_symbol_H-M 'P 21/c'
_cod_original_formula_sum 'C12 H19 Cl1 N2 O1 S1'
_cod_database_code 2218466
_cod_database_fobs_code 2218466

loop_
_symmetry_equiv_pos_as_xyz
x,y,z
-x,-y,-z
-x,y+1/2,-z+1/2
x,-y+1/2,z+1/2

loop_
_atom_site_type_symbol
_atom_site_label
_atom_site_fract_x
_atom_site_fract_y
_atom_site_fract_z
_atom_site_U_iso_or_equiv
_atom_site_adp_type
_atom_site_occupancy
S S1 0.72343(3) 0.06408(5) 0.19253(3) 0.0234 Uani 1.0000
C C2 0.79732(14) -0.11421(19) 0.19970(14) 0.0244 Uani 1.0000
C C3 0.90751(14) -0.0827(2) 0.19854(14) 0.0252 Uani 1.0000
C C4 0.90283(13) -0.0099(2) 0.08935(14) 0.0244 Uani 1.0000
N N5 0.84522(11) 0.13793(17) 0.06888(12) 0.0225 Uani 1.0000
C C6 0.76970(12) 0.17936(19) 0.10687(13) 0.0199 Uani 1.0000
N N7 0.72435(11) 0.31807(16) 0.08222(11) 0.0217 Uani 1.0000
C C8 0.65460(13) 0.37922(18) 0.13689(14) 0.0210 Uani 1.0000
C C9 0.69975(13) 0.4718(2) 0.23077(14) 0.0224 Uani 1.0000
C C10 0.63438(14) 0.5346(2) 0.28445(15) 0.0278 Uani 1.0000
C C11 0.52719(15) 0.5046(2) 0.24466(17) 0.0319 Uani 1.0000
C C12 0.48404(14) 0.4128(2) 0.15214(17) 0.0300 Uani 1.0000
C C13 0.54694(13) 0.3482(2) 0.09525(15) 0.0255 Uani 1.0000
C C14 0.49879(15) 0.2481(2) -0.00495(16) 0.0319 Uani 1.0000
C C15 0.81647(13) 0.4980(2) 0.27462(14) 0.0249 Uani 1.0000
Cl Cl16 0.18401(3) 0.10294(5) 0.51765(3) 0.0238 Uani 1.0000
O O17 0.94136(9) 0.31268(14) -0.05720(10) 0.0272 Uani 1.0000
H H21 0.8012 -0.1644 0.2678 0.0280 Uiso 1.0000
H H31 0.9450 -0.1803 0.2067 0.0276 Uiso 1.0000
H H32 0.9432 -0.0145 0.2573 0.0277 Uiso 1.0000
H H41 0.9748 0.0101 0.0908 0.0289 Uiso 1.0000
H H42 0.8694 -0.0804 0.0300 0.0289 Uiso 1.0000
H H141 0.4312 0.2885 -0.0488 0.0475 Uiso 1.0000
H H142 0.5426 0.2414 -0.0510 0.0467 Uiso 1.0000
H H143 0.4889 0.1450 0.0189 0.0475 Uiso 1.0000
H H151 0.8332 0.5724 0.3339 0.0357 Uiso 1.0000
H H152 0.8415 0.5357 0.2174 0.0356 Uiso 1.0000
H H153 0.8515 0.4017 0.3030 0.0359 Uiso 1.0000
H H171 0.9124 0.3966 -0.0570 0.0391 Uiso 1.0000
H H172 1.0056 0.3286 -0.0335 0.0395 Uiso 1.0000
H H22 0.7604 -0.1794 0.1379 0.0278 Uiso 1.0000
H H5 0.8667 0.2066 0.0318 0.0267 Uiso 1.0000
H H7 0.7466 0.3812 0.0417 0.0250 Uiso 1.0000
H H10 0.6635 0.5960 0.3474 0.0320 Uiso 1.0000
H H11 0.4838 0.5483 0.2825 0.0362 Uiso 1.0000
H H12 0.4111 0.3933 0.1255 0.0341 Uiso 1.0000

loop_
_atom_site_aniso_label
_atom_site_aniso_U_11
_atom_site_aniso_U_22
_atom_site_aniso_U_33
_atom_site_aniso_U_12
_atom_site_aniso_U_13
_atom_site_aniso_U_23
S1 0.0236(2) 0.0216(2) 0.0306(2) 0.00450(15) 0.01642(17) 0.00271(14)
C2 0.0292(9) 0.0208(8) 0.0269(8) 0.0023(6) 0.0143(7) 0.0055(6)
C3 0.0257(8) 0.0265(8) 0.0251(8) -0.0001(7) 0.0109(7) 0.0059(7)
C4 0.0227(8) 0.0262(9) 0.0274(8) -0.0012(7) 0.0127(7) 0.0037(6)
N5 0.0227(7) 0.0222(7) 0.0268(7) 0.0015(5) 0.0137(5) 0.0004(5)
C6 0.0186(7) 0.0218(8) 0.0203(7) -0.0012(6) 0.0076(6) -0.0019(6)
N7 0.0237(7) 0.0206(7) 0.0245(7) 0.0018(5) 0.0130(6) 0.0002(5)
C8 0.0203(7) 0.0193(8) 0.0258(8) 0.0046(6) 0.0107(6) 0.0032(6)
C9 0.0225(8) 0.0204(8) 0.0258(8) 0.0035(6) 0.0103(7) 0.0035(6)
C10 0.0297(9) 0.0274(8) 0.0296(9) -0.0003(7) 0.0140(7) 0.0043(7)
C11 0.0274(9) 0.0319(10) 0.0432(10) 0.0024(8) 0.0209(8) 0.0065(7)
C12 0.0181(8) 0.0290(9) 0.0442(11) 0.0072(8) 0.0121(7) 0.0020(7)
C13 0.0221(8) 0.0218(8) 0.0319(9) 0.0052(7) 0.0078(7) 0.0008(6)
C14 0.0264(8) 0.0263(9) 0.0382(10) 0.0001(8) 0.0042(7) -0.0029(7)
C15 0.0224(8) 0.0254(9) 0.0259(8) 0.0012(7) 0.0065(7) 0.0007(6)
Cl16 0.0232(2) 0.0239(2) 0.0266(2) 0.00033(14) 0.01150(16) 0.00127(14)
O17 0.0244(6) 0.0248(6) 0.0351(7) -0.0025(5) 0.0135(5) -0.0028(5)

loop_
_atom_type_symbol
_atom_type_description
_atom_type_scat_dispersion_real
_atom_type_scat_dispersion_imag
_atom_type_scat_source
C C 0.0181 0.0091 'International Tables Vol C 4.2.6.8 and 6.1.1.4'
H H 0.0000 0.0000 'International Tables Vol C 4.2.6.8 and 6.1.1.4'
Cl Cl 0.3639 0.7018 'International Tables Vol C 4.2.6.8 and 6.1.1.4'
N N 0.0311 0.0180 'International Tables Vol C 4.2.6.8 and 6.1.1.4'
O O 0.0492 0.0322 'International Tables Vol C 4.2.6.8 and 6.1.1.4'
S S 0.3331 0.5567 'International Tables Vol C 4.2.6.8 and 6.1.1.4'

loop_
_geom_angle_atom_site_label_1
_geom_angle_atom_site_label_2
_geom_angle_atom_site_label_3
_geom_angle
_geom_angle_publ_flag
C2 S1 C6 102.42(8) no
S1 C2 C3 111.57(12) no
S1 C2 H21 107.2 no
C3 C2 H21 109.3 no
S1 C2 H22 109.2 no
C3 C2 H22 109.9 no
H21 C2 H22 109.7 no
C2 C3 C4 109.91(14) no
C2 C3 H31 108.6 no
C4 C3 H31 108.9 no
C2 C3 H32 110.3 no
C4 C3 H32 109.0 no
H31 C3 H32 110.2 no
C3 C4 N5 112.65(13) no
C3 C4 H41 108.4 no
N5 C4 H41 108.0 no
C3 C4 H42 109.2 no
N5 C4 H42 109.1 no
H41 C4 H42 109.3 no
C4 N5 C6 126.70(14) no
C4 N5 H5 116.2 no
C6 N5 H5 116.9 no
S1 C6 N5 123.83(13) no
S1 C6 N7 115.66(12) no
N5 C6 N7 120.50(15) no
C6 N7 C8 122.35(13) no
C6 N7 H7 118.9 no
C8 N7 H7 117.6 no
N7 C8 C9 117.10(14) no
N7 C8 C13 120.28(15) no
C9 C8 C13 122.61(15) no
C8 C9 C10 118.55(16) no
C8 C9 C15 120.71(15) no
C10 C9 C15 120.71(16) no
C9 C10 C11 119.76(17) no
C9 C10 H10 119.4 no
C11 C10 H10 120.8 no
C10 C11 C12 120.93(16) no
C10 C11 H11 118.6 no
C12 C11 H11 120.5 no
C11 C12 C13 121.14(16) no
C11 C12 H12 120.4 no
C13 C12 H12 118.5 no
C12 C13 C8 117.01(16) no
C12 C13 C14 120.45(16) no
C8 C13 C14 122.53(16) no
C13 C14 H141 110.2 no
C13 C14 H142 112.1 no
H141 C14 H142 108.5 no
C13 C14 H143 109.2 no
H141 C14 H143 108.5 no
H142 C14 H143 108.3 no
C9 C15 H151 109.9 no
C9 C15 H152 110.8 no
H151 C15 H152 108.8 no
C9 C15 H153 109.3 no
H151 C15 H153 108.8 no
H152 C15 H153 109.3 no
H171 O17 H172 106.9 no

loop_
_geom_bond_atom_site_label_1
_geom_bond_atom_site_label_2
_geom_bond_distance
_geom_bond_publ_flag
S1 C2 1.8215(17) no
S1 C6 1.7403(16) no
C2 C3 1.512(2) no
C2 H21 0.959 no
C2 H22 0.964 no
C3 C4 1.513(2) no
C3 H31 0.971 no
C3 H32 0.952 no
C4 N5 1.474(2) no
C4 H41 0.977 no
C4 H42 0.961 no
N5 C6 1.312(2) no
N5 H5 0.866 no
C6 N7 1.336(2) no
N7 C8 1.442(2) no
N7 H7 0.870 no
C8 C9 1.404(2) no
C8 C13 1.395(2) no
C9 C10 1.391(2) no
C9 C15 1.501(2) no
C10 C11 1.387(3) no
C10 H10 0.936 no
C11 C12 1.383(3) no
C11 H11 0.950 no
C12 C13 1.401(3) no
C12 H12 0.942 no
C13 C14 1.504(3) no
C14 H141 0.964 no
C14 H142 0.961 no
C14 H143 0.966 no
C15 H151 0.963 no
C15 H152 0.957 no
C15 H153 0.967 no
O17 H171 0.825 no
O17 H172 0.829 no

loop_
_geom_hbond_atom_site_label_D
_geom_hbond_atom_site_label_H
_geom_hbond_atom_site_label_A
_geom_hbond_site_symmetry_A
_geom_hbond_distance_DH
_geom_hbond_distance_HA
_geom_hbond_distance_DA
_geom_hbond_angle_DHA
_geom_hbond_publ_flag
N5 H5 O17 . 0.87 1.97 2.815(2) 163 yes
O17 H171 Cl16 3_655 0.82 2.36 3.1580(10) 164 yes
N7 H7 Cl16 3_655 0.87 2.37 3.2040(10) 162 yes
O17 H172 Cl16 4_654 0.83 2.35 3.1710(10) 173 yes

loop_
_cod_related_entry_id
_cod_related_entry_database
_cod_related_entry_code
1 ChemSpider 30655505
